data_1536550
loop_
_publ_author_name
'Petrosyants, S.P.'
'Ilyukhin, A.B.'

_publ_section_title
;
 Crystal structure of (NH4)3(Ga(NCS)6)*3H2O
;
_journal_name_full
;
Koordinatsionnaya Khimiya (= Coordination Chemistry (USSR))
;
_journal_page_first 839
_journal_page_last 839
_journal_volume 19
_journal_year 1993
_chemical_formula_sum 'C6 H18 Ga N9 O3 S6'
_chemical_name_systematic '(N H4)3 Ga (N C S)6 (H2 O)3'
_space_group_IT_number 58
_symmetry_space_group_name_Hall '-P 2 2n'
_symmetry_space_group_name_H-M 'P n n m'
_cell_angle_alpha 90
_cell_angle_beta 90
_cell_angle_gamma 90
_cell_formula_units_Z 2
_cell_length_a 8.734
_cell_length_b 9.858
_cell_length_c 13.564
_cell_volume 1167.857
_citation_journal_id_ASTM KOKHDC
_cod_data_source_file Petrosyants_KOKHDC_1993_1383.cif
_cod_data_source_block C6H18Ga1N9O3S6
_cod_original_formula_sum 'C6 H18 Ga1 N9 O3 S6'
_cod_database_code 1536550

loop_
_symmetry_equiv_pos_as_xyz
x,y,z
-x,-y,z
x+1/2,-y+1/2,-z+1/2
-x+1/2,y+1/2,-z+1/2
-x,-y,-z
x,y,-z
-x-1/2,y-1/2,z-1/2
x-1/2,-y-1/2,z-1/2

loop_
_atom_site_label
_atom_site_type_symbol
_atom_site_fract_x
_atom_site_fract_y
_atom_site_fract_z
_atom_site_occupancy
_atom_site_U_iso_or_equiv
N2 N-3 0.091 -0.1206 0.3947 1 0.0
O2 O-2 0.5 0 0.287 0.5 0.0
O4 O-2 0.122 0.504 0.5 0.1 0.0
N4 N-3 0.5 0 0.287 0.5 0.0
O6 O-2 0.067 0.498 0.419 0.09 0.0
Ga1 Ga+3 0 0 0.5 1 0.0
C1 C+4 0.3174 0.1477 0.5 1 0.0
N7 N-3 0 0.5 0.432 0.08 0.0
N1 N-3 0.1958 0.109 0.5 1 0.0
O3 O-2 0.263 -0.49 0.5 0.14 0.0
O5 O-2 0 0.5 0.432 0.08 0.0
N5 N-3 0.263 -0.49 0.5 0.14 0.0
O1 O-2 0.5 0.5 0.3584 0.5 0.0
C2 C+4 0.159 -0.1786 0.3358 1 0.0
S2 S-2 0.2546 -0.2534 0.2483 1 0.0
N8 N-3 0.067 0.498 0.419 0.09 0.0
N6 N-3 0.122 0.504 0.5 0.1 0.0
S1 S-2 0.4946 0.2001 0.5 1 0.0
N3 N-3 0.5 0.5 0.3584 0.5 0.0
